data_7209222
loop_
_publ_author_name
'Tang, Si-Fu'
'Pan, Xiao-Bo'
'Lv, Xiao-Xia'
'Yan, Shi-Hai'
'Xu, Xian-Rui'
'Li, Liang-Jun'
'Zhao, Xue-Bo'

_publ_section_title
;
 Fabrication of new metal phosphonates from tritopic trisphosphonic acid
 containing methyl groups and auxiliary ligands: syntheses, structures and
 gas adsorption properties
;
_journal_issue 10
_journal_name_full CrystEngComm
_journal_page_first 1860
_journal_paper_doi 10.1039/c2ce26828k
_journal_volume 15
_journal_year 2013
_chemical_formula_sum 'C12 H24 Ni1.5 O12 P3'
_chemical_formula_weight 541.29
_chemical_name_systematic
;
?
;
_space_group_IT_number 2
_symmetry_cell_setting triclinic
_symmetry_space_group_name_Hall '-P 1'
_symmetry_space_group_name_H-M 'P -1'
_atom_sites_solution_hydrogens geom
_atom_sites_solution_primary direct
_atom_sites_solution_secondary difmap
_audit_creation_method SHELXL-97
_cell_angle_alpha 67.540(2)
_cell_angle_beta 85.067(2)
_cell_angle_gamma 74.216(2)
_cell_formula_units_Z 2
_cell_length_a 8.0321(15)
_cell_length_b 10.1400(19)
_cell_length_c 12.985(2)
_cell_measurement_reflns_used 6718
_cell_measurement_temperature 296(2)
_cell_measurement_theta_max 25
_cell_measurement_theta_min 2.64
_cell_volume 940.3(3)
_computing_cell_refinement 'Bruker XSCANS'
_computing_data_collection 'Bruker XSCANS'
_computing_data_reduction 'Bruker SHELXTL'
_computing_molecular_graphics 'Bruker SHELXTL'
_computing_publication_material 'Bruker SHELXTL'
_computing_structure_refinement 'SHELXL-97 (Sheldrick, 1997)'
_computing_structure_solution 'SHELXS-97 (Sheldrick, 1990)'
_diffrn_ambient_temperature 296(2)
_diffrn_measured_fraction_theta_full 0.990
_diffrn_measured_fraction_theta_max 0.990
_diffrn_measurement_device_type 'Bruker P4'
_diffrn_measurement_method '\w scans'
_diffrn_radiation_monochromator graphite
_diffrn_radiation_source 'fine-focus sealed tube'
_diffrn_radiation_type MoK\a
_diffrn_radiation_wavelength 0.71073
_diffrn_reflns_av_R_equivalents 0.0268
_diffrn_reflns_av_sigmaI/netI 0.0416
_diffrn_reflns_limit_h_max 9
_diffrn_reflns_limit_h_min -9
_diffrn_reflns_limit_k_max 12
_diffrn_reflns_limit_k_min -12
_diffrn_reflns_limit_l_max 15
_diffrn_reflns_limit_l_min -15
_diffrn_reflns_number 6718
_diffrn_reflns_theta_full 25.00
_diffrn_reflns_theta_max 25.00
_diffrn_reflns_theta_min 2.64
_exptl_absorpt_coefficient_mu 1.835
_exptl_absorpt_correction_T_max 0.832
_exptl_absorpt_correction_T_min 0.768
_exptl_absorpt_correction_type multi-scan
_exptl_crystal_colour green
_exptl_crystal_density_diffrn 1.912
_exptl_crystal_density_method 'not measured'
_exptl_crystal_description prism
_exptl_crystal_F_000 558
_exptl_crystal_size_max 0.2
_exptl_crystal_size_mid 0.12
_exptl_crystal_size_min 0.1
_refine_diff_density_max 0.917
_refine_diff_density_min -0.444
_refine_diff_density_rms 0.098
_refine_ls_extinction_method none
_refine_ls_goodness_of_fit_ref 1.031
_refine_ls_hydrogen_treatment constr
_refine_ls_matrix_type full
_refine_ls_number_parameters 259
_refine_ls_number_reflns 3286
_refine_ls_number_restraints 0
_refine_ls_restrained_S_all 1.031
_refine_ls_R_factor_all 0.0469
_refine_ls_R_factor_gt 0.0377
_refine_ls_shift/su_max 0.000
_refine_ls_shift/su_mean 0.000
_refine_ls_structure_factor_coef Fsqd
_refine_ls_weighting_details 'calc w=1/[\s^2^(Fo^2^)+(0.0529P)^2^+0.9156P] where P=(Fo^2^+2Fc^2^)/3'
_refine_ls_weighting_scheme calc
_refine_ls_wR_factor_gt 0.0922
_refine_ls_wR_factor_ref 0.0977
_reflns_number_gt 2780
_reflns_number_total 3286
_reflns_threshold_expression >2sigma(I)
_cod_data_source_file c2ce26828k.txt
_cod_data_source_block 2
_cod_depositor_comments
;
The following automatic conversions were performed:

'_symmetry_cell_setting' value 'Triclinic' changed to 'triclinic'
according to /home/saulius/struct/CIF-dictionaries/cif_core.dic
dictionary named 'cif_core.dic' version 2.4.2 from 2011-04-26.

Automatic conversion script
Id: cif_fix_values 1891 2012-01-12 08:04:46Z andrius 
;
_cod_original_sg_symbol_H-M P-1
_cod_original_formula_sum 'C12 H24 Ni1.50 O12 P3'
_cod_database_code 7209222

loop_
_symmetry_equiv_pos_as_xyz
'x, y, z'
'-x, -y, -z'

loop_
_atom_site_label
_atom_site_type_symbol
_atom_site_fract_x
_atom_site_fract_y
_atom_site_fract_z
_atom_site_U_iso_or_equiv
_atom_site_adp_type
_atom_site_occupancy
_atom_site_symmetry_multiplicity
_atom_site_calc_flag
_atom_site_refinement_flags
Ni1 Ni -1.0000 1.5000 0.5000 0.01384(17) Uani 1 2 d S
Ni2 Ni -0.46701(6) 0.63338(5) 0.39319(4) 0.01394(14) Uani 1 1 d .
O1W O -0.3721(3) 0.8117(3) 0.3703(2) 0.0221(6) Uani 1 1 d .
H1W H -0.3962 0.8733 0.3039 0.027 Uiso 1 1 d R
H2W H -0.2629 0.7906 0.3783 0.027 Uiso 1 1 d R
O1 O -0.3843(3) 1.1327(3) -0.0586(2) 0.0254(6) Uani 1 1 d .
O2W O -0.2079(3) 0.4838(3) 0.4200(2) 0.0181(6) Uani 1 1 d .
H3W H -0.1899 0.4527 0.3668 0.022 Uiso 1 1 d R
H4W H -0.2199 0.4015 0.4670 0.022 Uiso 1 1 d R
O2 O -0.6489(4) 1.0988(3) -0.1271(2) 0.0275(7) Uani 1 1 d .
H2A H -0.6377 1.0267 -0.0685 0.041 Uiso 1 1 calc R
O3 O -0.5532(4) 1.3283(3) -0.2294(2) 0.0252(6) Uani 1 1 d .
O3W O -0.0605(6) 0.4324(7) 0.2434(4) 0.132(3) Uani 1 1 d .
H5W H -0.0448 0.4511 0.1742 0.158 Uiso 1 1 d R
H6W H 0.0122 0.3485 0.2604 0.158 Uiso 1 1 d R
O4 O -1.0202(3) 0.7094(3) 0.3773(2) 0.0195(6) Uani 1 1 d .
O5 O -0.8631(4) 0.7883(3) 0.2005(2) 0.0253(6) Uani 1 1 d .
H5A H -0.7787 0.8185 0.1721 0.038 Uiso 1 1 calc R
O6 O -0.7228(3) 0.7447(3) 0.3855(2) 0.0193(6) Uani 1 1 d .
O7 O -0.8257(3) 1.3921(3) 0.4139(2) 0.0215(6) Uani 1 1 d .
O8 O -0.5334(3) 1.4317(3) 0.4349(2) 0.0164(5) Uani 1 1 d .
O9 O -0.6596(4) 1.4994(3) 0.2444(2) 0.0255(6) Uani 1 1 d .
H9C H -0.5970 1.5546 0.2353 0.038 Uiso 1 1 calc R
P1 P -0.56036(13) 1.21214(11) -0.11458(8) 0.0205(2) Uani 1 1 d .
P2 P -0.89052(12) 0.79659(10) 0.31916(8) 0.0148(2) Uani 1 1 d .
P3 P -0.64803(12) 1.39192(10) 0.36870(8) 0.0147(2) Uani 1 1 d .
C1 C -0.7118(5) 1.2266(4) 0.0903(3) 0.0193(8) Uani 1 1 d .
C2 C -0.8440(5) 1.1528(4) 0.1298(3) 0.0193(8) Uani 1 1 d .
C3 C -0.8610(5) 1.0850(4) 0.2452(3) 0.0169(8) Uani 1 1 d .
C4 C -0.7632(5) 1.1062(4) 0.3195(3) 0.0169(8) Uani 1 1 d .
C5 C -0.6341(4) 1.1824(4) 0.2793(3) 0.0161(8) Uani 1 1 d .
C6 C -0.6006(5) 1.2337(4) 0.1649(3) 0.0185(8) Uani 1 1 d .
C7 C -0.6973(5) 1.3088(4) -0.0345(3) 0.0229(9) Uani 1 1 d .
H7A H -0.6569 1.3947 -0.0444 0.027 Uiso 1 1 calc R
H7B H -0.8130 1.3450 -0.0671 0.027 Uiso 1 1 calc R
C8 C -0.9673(5) 1.1520(5) 0.0487(3) 0.0277(10) Uani 1 1 d .
H8A H -0.9347 1.2017 -0.0262 0.042 Uiso 1 1 calc R
H8B H -1.0828 1.2020 0.0607 0.042 Uiso 1 1 calc R
H8C H -0.9628 1.0518 0.0601 0.042 Uiso 1 1 calc R
C9 C -0.9882(5) 0.9898(4) 0.2919(3) 0.0170(8) Uani 1 1 d .
H9A H -1.0840 1.0252 0.2393 0.020 Uiso 1 1 calc R
H9B H -1.0344 1.0005 0.3607 0.020 Uiso 1 1 calc R
C10 C -0.8031(5) 1.0511(5) 0.4423(3) 0.0246(9) Uani 1 1 d .
H10A H -0.7259 1.0732 0.4821 0.037 Uiso 1 1 calc R
H10B H -0.7883 0.9461 0.4699 0.037 Uiso 1 1 calc R
H10C H -0.9204 1.0989 0.4529 0.037 Uiso 1 1 calc R
C11 C -0.5398(5) 1.2165(4) 0.3594(3) 0.0178(8) Uani 1 1 d .
H11A H -0.4227 1.2174 0.3342 0.021 Uiso 1 1 calc R
H11B H -0.5328 1.1391 0.4328 0.021 Uiso 1 1 calc R
C12 C -0.4499(6) 1.3017(5) 0.1215(4) 0.0322(11) Uani 1 1 d .
H12A H -0.3876 1.2975 0.1830 0.048 Uiso 1 1 calc R
H12B H -0.4926 1.4028 0.0725 0.048 Uiso 1 1 calc R
H12C H -0.3740 1.2478 0.0815 0.048 Uiso 1 1 calc R

loop_
_atom_site_aniso_label
_atom_site_aniso_U_11
_atom_site_aniso_U_22
_atom_site_aniso_U_33
_atom_site_aniso_U_23
_atom_site_aniso_U_13
_atom_site_aniso_U_12
Ni1 0.0122(3) 0.0154(3) 0.0156(4) -0.0060(3) 0.0030(3) -0.0068(3)
Ni2 0.0146(3) 0.0170(3) 0.0120(3) -0.0050(2) 0.00196(18) -0.00813(19)
O1W 0.0194(14) 0.0218(14) 0.0244(15) -0.0045(12) -0.0036(11) -0.0090(12)
O1 0.0201(14) 0.0282(16) 0.0212(15) -0.0036(12) 0.0021(11) -0.0043(12)
O2W 0.0182(13) 0.0194(13) 0.0193(14) -0.0069(11) 0.0005(11) -0.0096(11)
O2 0.0363(17) 0.0261(15) 0.0194(15) -0.0041(12) 0.0013(12) -0.0137(13)
O3 0.0340(16) 0.0263(15) 0.0123(14) -0.0030(12) 0.0071(12) -0.0115(13)
O3W 0.097(4) 0.196(6) 0.078(3) -0.096(4) -0.049(3) 0.082(4)
O4 0.0143(13) 0.0168(14) 0.0243(14) -0.0014(11) 0.0008(11) -0.0086(11)
O5 0.0290(16) 0.0308(16) 0.0211(15) -0.0122(13) 0.0073(12) -0.0143(13)
O6 0.0129(13) 0.0225(14) 0.0225(14) -0.0073(12) 0.0004(11) -0.0061(11)
O7 0.0150(13) 0.0290(15) 0.0291(15) -0.0183(13) 0.0053(11) -0.0100(12)
O8 0.0196(14) 0.0203(14) 0.0135(13) -0.0078(11) 0.0017(10) -0.0101(11)
O9 0.0400(17) 0.0235(15) 0.0160(14) -0.0055(12) 0.0009(12) -0.0158(13)
P1 0.0239(5) 0.0231(5) 0.0140(5) -0.0048(4) 0.0053(4) -0.0096(4)
P2 0.0139(5) 0.0155(5) 0.0152(5) -0.0044(4) 0.0023(4) -0.0065(4)
P3 0.0156(5) 0.0170(5) 0.0149(5) -0.0078(4) 0.0013(4) -0.0073(4)
C1 0.023(2) 0.0184(19) 0.017(2) -0.0068(16) 0.0059(16) -0.0072(16)
C2 0.022(2) 0.018(2) 0.020(2) -0.0095(17) 0.0013(16) -0.0054(16)
C3 0.0190(19) 0.0121(18) 0.020(2) -0.0051(16) 0.0043(15) -0.0063(15)
C4 0.022(2) 0.0139(18) 0.0146(19) -0.0050(15) 0.0030(15) -0.0056(15)
C5 0.0147(18) 0.0143(18) 0.022(2) -0.0113(16) 0.0017(15) -0.0029(15)
C6 0.019(2) 0.021(2) 0.020(2) -0.0114(17) 0.0073(15) -0.0099(16)
C7 0.027(2) 0.022(2) 0.018(2) -0.0056(17) 0.0068(16) -0.0090(17)
C8 0.026(2) 0.039(3) 0.020(2) -0.0082(19) 0.0026(17) -0.017(2)
C9 0.0145(18) 0.0195(19) 0.0187(19) -0.0075(16) 0.0028(15) -0.0073(15)
C10 0.034(2) 0.028(2) 0.016(2) -0.0058(17) 0.0027(17) -0.0179(19)
C11 0.0174(19) 0.0172(19) 0.021(2) -0.0084(16) 0.0022(15) -0.0064(15)
C12 0.039(3) 0.048(3) 0.025(2) -0.021(2) 0.020(2) -0.031(2)

loop_
_atom_type_symbol
_atom_type_description
_atom_type_scat_dispersion_real
_atom_type_scat_dispersion_imag
_atom_type_scat_source
C C 0.0033 0.0016 'International Tables Vol C Tables 4.2.6.8 and 6.1.1.4'
H H 0.0000 0.0000 'International Tables Vol C Tables 4.2.6.8 and 6.1.1.4'
O O 0.0106 0.0060 'International Tables Vol C Tables 4.2.6.8 and 6.1.1.4'
P P 0.1023 0.0942 'International Tables Vol C Tables 4.2.6.8 and 6.1.1.4'
Ni Ni 0.3393 1.1124 'International Tables Vol C Tables 4.2.6.8 and 6.1.1.4'

loop_
_geom_angle_atom_site_label_1
_geom_angle_atom_site_label_2
_geom_angle_atom_site_label_3
_geom_angle
_geom_angle_site_symmetry_1
_geom_angle_site_symmetry_3
O7 Ni1 O7 180.000(2) 2_386 .
O7 Ni1 O4 94.40(10) 2_386 2_376
O7 Ni1 O4 85.60(10) . 2_376
O7 Ni1 O4 85.60(10) 2_386 1_565
O7 Ni1 O4 94.40(10) . 1_565
O4 Ni1 O4 180.00(14) 2_376 1_565
O7 Ni1 O2W 90.27(10) 2_386 2_476
O7 Ni1 O2W 89.73(10) . 2_476
O4 Ni1 O2W 88.45(10) 2_376 2_476
O4 Ni1 O2W 91.55(10) 1_565 2_476
O7 Ni1 O2W 89.73(10) 2_386 1_465
O7 Ni1 O2W 90.27(10) . 1_465
O4 Ni1 O2W 91.55(10) 2_376 1_465
O4 Ni1 O2W 88.45(10) 1_565 1_465
O2W Ni1 O2W 180.000(1) 2_476 1_465
O3 Ni2 O6 95.68(11) 2_475 .
O3 Ni2 O1W 90.55(11) 2_475 .
O6 Ni2 O1W 95.76(10) . .
O3 Ni2 O8 172.83(10) 2_475 2_476
O6 Ni2 O8 90.15(10) . 2_476
O1W Ni2 O8 93.02(10) . 2_476
O3 Ni2 O8 94.46(10) 2_475 1_545
O6 Ni2 O8 90.90(10) . 1_545
O1W Ni2 O8 171.24(10) . 1_545
O8 Ni2 O8 81.25(10) 2_476 1_545
O3 Ni2 O2W 89.08(10) 2_475 .
O6 Ni2 O2W 170.72(10) . .
O1W Ni2 O2W 92.15(10) . .
O8 Ni2 O2W 84.57(10) 2_476 .
O8 Ni2 O2W 80.77(9) 1_545 .
Ni2 O1W H1W 108.5 . .
Ni2 O1W H2W 114.3 . .
H1W O1W H2W 106.4 . .
Ni1 O2W Ni2 125.01(12) 1_645 .
Ni1 O2W H3W 120.8 1_645 .
Ni2 O2W H3W 107.0 . .
Ni1 O2W H4W 98.3 1_645 .
Ni2 O2W H4W 105.2 . .
H3W O2W H4W 93.0 . .
P1 O2 H2A 109.5 . .
P1 O3 Ni2 144.68(18) . 2_475
H5W O3W H6W 91.6 . .
P2 O4 Ni1 133.97(15) . 1_545
P2 O5 H5A 109.5 . .
P2 O6 Ni2 143.96(17) . .
P3 O7 Ni1 137.45(16) . .
P3 O8 Ni2 124.40(14) . 2_476
P3 O8 Ni2 128.29(15) . 1_565
Ni2 O8 Ni2 98.75(10) 2_476 1_565
P3 O9 H9C 109.5 . .
O1 P1 O3 113.19(16) . .
O1 P1 O2 110.13(16) . .
O3 P1 O2 107.83(16) . .
O1 P1 C7 110.68(18) . .
O3 P1 C7 105.71(17) . .
O2 P1 C7 109.12(17) . .
O4 P2 O6 112.93(14) . .
O4 P2 O5 107.14(15) . .
O6 P2 O5 112.98(15) . .
O4 P2 C9 108.84(16) . .
O6 P2 C9 110.17(16) . .
O5 P2 C9 104.35(16) . .
O7 P3 O8 114.02(15) . .
O7 P3 O9 110.03(16) . .
O8 P3 O9 109.45(15) . .
O7 P3 C11 110.98(16) . .
O8 P3 C11 109.45(16) . .
O9 P3 C11 102.26(17) . .
C6 C1 C2 120.9(3) . .
C6 C1 C7 119.4(3) . .
C2 C1 C7 119.6(3) . .
C3 C2 C1 118.6(3) . .
C3 C2 C8 121.1(3) . .
C1 C2 C8 120.2(3) . .
C2 C3 C4 120.3(3) . .
C2 C3 C9 120.6(3) . .
C4 C3 C9 119.0(3) . .
C3 C4 C5 120.3(3) . .
C3 C4 C10 119.1(3) . .
C5 C4 C10 120.6(3) . .
C6 C5 C4 119.5(3) . .
C6 C5 C11 120.7(3) . .
C4 C5 C11 119.7(3) . .
C5 C6 C1 119.4(3) . .
C5 C6 C12 120.3(3) . .
C1 C6 C12 120.3(3) . .
C1 C7 P1 118.9(3) . .
C1 C7 H7A 107.6 . .
P1 C7 H7A 107.6 . .
C1 C7 H7B 107.6 . .
P1 C7 H7B 107.6 . .
H7A C7 H7B 107.0 . .
C2 C8 H8A 109.5 . .
C2 C8 H8B 109.5 . .
H8A C8 H8B 109.5 . .
C2 C8 H8C 109.5 . .
H8A C8 H8C 109.5 . .
H8B C8 H8C 109.5 . .
C3 C9 P2 112.8(3) . .
C3 C9 H9A 109.0 . .
P2 C9 H9A 109.0 . .
C3 C9 H9B 109.0 . .
P2 C9 H9B 109.0 . .
H9A C9 H9B 107.8 . .
C4 C10 H10A 109.5 . .
C4 C10 H10B 109.5 . .
H10A C10 H10B 109.5 . .
C4 C10 H10C 109.5 . .
H10A C10 H10C 109.5 . .
H10B C10 H10C 109.5 . .
C5 C11 P3 111.8(3) . .
C5 C11 H11A 109.3 . .
P3 C11 H11A 109.3 . .
C5 C11 H11B 109.3 . .
P3 C11 H11B 109.3 . .
H11A C11 H11B 107.9 . .
C6 C12 H12A 109.5 . .
C6 C12 H12B 109.5 . .
H12A C12 H12B 109.5 . .
C6 C12 H12C 109.5 . .
H12A C12 H12C 109.5 . .
H12B C12 H12C 109.5 . .

loop_
_geom_bond_atom_site_label_1
_geom_bond_atom_site_label_2
_geom_bond_distance
_geom_bond_site_symmetry_2
Ni1 O7 2.059(3) 2_386
Ni1 O7 2.059(3) .
Ni1 O4 2.085(2) 2_376
Ni1 O4 2.085(2) 1_565
Ni1 O2W 2.115(2) 2_476
Ni1 O2W 2.115(2) 1_465
Ni2 O3 2.011(3) 2_475
Ni2 O6 2.048(3) .
Ni2 O1W 2.059(3) .
Ni2 O8 2.073(2) 2_476
Ni2 O8 2.112(2) 1_545
Ni2 O2W 2.181(3) .
O1W H1W 0.8501 .
O1W H2W 0.8499 .
O1 P1 1.512(3) .
O2W Ni1 2.115(2) 1_645
O2W H3W 0.8500 .
O2W H4W 0.8500 .
O2 P1 1.569(3) .
O2 H2A 0.8200 .
O3 P1 1.515(3) .
O3 Ni2 2.011(3) 2_475
O3W H5W 0.8500 .
O3W H6W 0.8500 .
O4 P2 1.514(2) .
O4 Ni1 2.085(2) 1_545
O5 P2 1.568(3) .
O5 H5A 0.8200 .
O6 P2 1.517(3) .
O7 P3 1.495(3) .
O8 P3 1.533(3) .
O8 Ni2 2.073(2) 2_476
O8 Ni2 2.112(2) 1_565
O9 P3 1.558(3) .
O9 H9C 0.8200 .
P1 C7 1.802(4) .
P2 C9 1.806(4) .
P3 C11 1.800(4) .
C1 C6 1.406(5) .
C1 C2 1.413(5) .
C1 C7 1.525(5) .
C2 C3 1.402(5) .
C2 C8 1.509(5) .
C3 C4 1.406(5) .
C3 C9 1.525(5) .
C4 C5 1.407(5) .
C4 C10 1.513(5) .
C5 C6 1.403(5) .
C5 C11 1.525(5) .
C6 C12 1.516(5) .
C7 H7A 0.9700 .
C7 H7B 0.9700 .
C8 H8A 0.9600 .
C8 H8B 0.9600 .
C8 H8C 0.9600 .
C9 H9A 0.9700 .
C9 H9B 0.9700 .
C10 H10A 0.9600 .
C10 H10B 0.9600 .
C10 H10C 0.9600 .
C11 H11A 0.9700 .
C11 H11B 0.9700 .
C12 H12A 0.9600 .
C12 H12B 0.9600 .
C12 H12C 0.9600 .

loop_
_geom_hbond_atom_site_label_D
_geom_hbond_atom_site_label_H
_geom_hbond_atom_site_label_A
_geom_hbond_distance_DH
_geom_hbond_distance_HA
_geom_hbond_distance_DA
_geom_hbond_angle_DHA
_geom_hbond_site_symmetry_A
O2W H3W O3W 0.85 1.88 2.654(5) 150.4 .
O1W H1W O2 0.85 2.21 2.937(4) 143.0 2_475
O2 H2A O1 0.82 1.80 2.615(4) 178.8 2_475
O5 H5A O1 0.82 1.90 2.663(4) 155.3 2_475
